data_4023288
loop_
_publ_author_name
'Amit N. Patwa'
'Susmita Gupta'
'Rajesh G. Gonnade'
'Vaijayanti A. Kumar'
'Mohan M. Bhadbhade'
'Krishna N. Ganesh'

_publ_section_title
;
 Ferrocene-Linked Thymine/Uracil Conjugates: Base Pairing Directed
 Self-Assembly and Supramolecular Packing
;
_journal_name_full 'Journal of Organic Chemistry'
_journal_page_first 1508
_journal_page_last 1515
_journal_paper_doi 10.1021/jo7023416
_journal_volume 73
_journal_year 2008
_chemical_formula_moiety 'C19 H22 Fe N2 O2'
_chemical_formula_sum 'C19 H22 Fe N2 O2'
_chemical_formula_weight 366.24
_space_group_IT_number 2
_symmetry_cell_setting triclinic
_symmetry_space_group_name_Hall '-P 1'
_symmetry_space_group_name_H-M 'P -1'
_atom_sites_solution_hydrogens geom
_atom_sites_solution_primary direct
_atom_sites_solution_secondary difmap
_audit_creation_method SHELXL-97
_cell_angle_alpha 67.192(7)
_cell_angle_beta 89.527(8)
_cell_angle_gamma 86.364(8)
_cell_formula_units_Z 2
_cell_length_a 7.588(3)
_cell_length_b 9.813(5)
_cell_length_c 12.300(6)
_cell_measurement_reflns_used 3001
_cell_measurement_temperature 297(2)
_cell_measurement_theta_max 26.45
_cell_measurement_theta_min 2.25
_cell_volume 842.4(7)
_computing_cell_refinement 'BRUKER SAINT'
_computing_data_collection 'BRUKER SMART'
_computing_data_reduction 'BRUKER SAINT'
_computing_molecular_graphics SHELXTL
_computing_publication_material SHELXTL
_computing_structure_refinement 'SHELXL-97 (Sheldrick, 1997)'
_computing_structure_solution 'SHELXS-97 (Sheldrick, 1990)'
_diffrn_ambient_temperature 297(2)
_diffrn_measured_fraction_theta_full 0.993
_diffrn_measured_fraction_theta_max 0.993
_diffrn_measurement_device 'Bruker Smart APEX'
_diffrn_measurement_device_type 'CCD Area Detector'
_diffrn_measurement_method 'Phi and Omega Scan'
_diffrn_radiation_monochromator graphite
_diffrn_radiation_source 'fine-focus sealed tube'
_diffrn_radiation_type MoK\a
_diffrn_radiation_wavelength 0.71073
_diffrn_reflns_av_R_equivalents 0.0248
_diffrn_reflns_av_sigmaI/netI 0.0288
_diffrn_reflns_limit_h_max 9
_diffrn_reflns_limit_h_min -9
_diffrn_reflns_limit_k_max 11
_diffrn_reflns_limit_k_min -11
_diffrn_reflns_limit_l_max 14
_diffrn_reflns_limit_l_min -14
_diffrn_reflns_number 8042
_diffrn_reflns_theta_full 25.00
_diffrn_reflns_theta_max 25.00
_diffrn_reflns_theta_min 2.26
_exptl_absorpt_coefficient_mu 0.908
_exptl_absorpt_correction_T_max 0.9603
_exptl_absorpt_correction_T_min 0.7610
_exptl_absorpt_correction_type multi-scan
_exptl_absorpt_process_details 'bruker sadabs'
_exptl_crystal_colour orange
_exptl_crystal_density_diffrn 1.444
_exptl_crystal_density_method 'not measured'
_exptl_crystal_description plate
_exptl_crystal_F_000 384
_exptl_crystal_size_max 0.32
_exptl_crystal_size_mid 0.23
_exptl_crystal_size_min 0.05
_refine_diff_density_max 0.407
_refine_diff_density_min -0.164
_refine_diff_density_rms 0.054
_refine_ls_extinction_method none
_refine_ls_goodness_of_fit_ref 1.087
_refine_ls_hydrogen_treatment mixed
_refine_ls_matrix_type full
_refine_ls_number_parameters 294
_refine_ls_number_reflns 2937
_refine_ls_number_restraints 0
_refine_ls_restrained_S_all 1.087
_refine_ls_R_factor_all 0.0414
_refine_ls_R_factor_gt 0.0363
_refine_ls_shift/su_max 0.001
_refine_ls_shift/su_mean 0.000
_refine_ls_structure_factor_coef Fsqd
_refine_ls_weighting_details 'calc w=1/[\s^2^(Fo^2^)+(0.0483P)^2^+0.1984P] where P=(Fo^2^+2Fc^2^)/3'
_refine_ls_weighting_scheme calc
_refine_ls_wR_factor_gt 0.0877
_refine_ls_wR_factor_ref 0.0903
_reflns_number_gt 2667
_reflns_number_total 2937
_reflns_threshold_expression >2sigma(I)
_cod_data_source_file jo7023416-File005.cif
_cod_data_source_block sgt
_cod_depositor_comments
;
The following automatic conversions were performed:
'_symmetry_cell_setting' value 'Triclinic' changed to 'triclinic'
according to '/home/saulius/struct/CIF-dictionaries/cif_core.dic'
dictionary named 'cif_core.dic' version 2.4.1 from 2010-06-29.

Automatic conversion script
Id: cif_fix_enum 1527 2010-12-29 10:47:43Z saulius 
;
_cod_database_code 4023288

loop_
_symmetry_equiv_pos_as_xyz
'x, y, z'
'-x, -y, -z'

loop_
_atom_site_label
_atom_site_type_symbol
_atom_site_fract_x
_atom_site_fract_y
_atom_site_fract_z
_atom_site_U_iso_or_equiv
_atom_site_adp_type
_atom_site_occupancy
_atom_site_symmetry_multiplicity
_atom_site_calc_flag
_atom_site_refinement_flags
_atom_site_disorder_assembly
_atom_site_disorder_group
Fe1 Fe 0.50097(4) 0.38097(4) 0.25378(3) 0.03751(14) Uani 1 1 d . . .
N1 N -0.1033(3) 0.2245(2) 0.77300(17) 0.0432(5) Uani 1 1 d . . .
N3 N -0.3290(3) 0.0965(2) 0.88604(18) 0.0414(5) Uani 1 1 d . . .
O2 O -0.3332(3) 0.1617(2) 0.68750(15) 0.0561(5) Uani 1 1 d . . .
O4 O -0.3352(2) 0.0261(2) 1.08395(14) 0.0528(5) Uani 1 1 d . . .
C2 C -0.2605(3) 0.1613(3) 0.7748(2) 0.0417(5) Uani 1 1 d . . .
C4 C -0.2613(3) 0.0918(2) 0.9904(2) 0.0377(5) Uani 1 1 d . . .
C5 C -0.1021(3) 0.1680(2) 0.9809(2) 0.0386(5) Uani 1 1 d . . .
C6 C -0.0316(3) 0.2276(3) 0.8735(2) 0.0424(6) Uani 1 1 d . . .
C7 C -0.0258(4) 0.1772(3) 1.0893(2) 0.0543(7) Uani 1 1 d . . .
H7A H 0.0784 0.2319 1.0692 0.081 Uiso 1 1 calc R . .
H7B H 0.0044 0.0791 1.1463 0.081 Uiso 1 1 calc R . .
H7C H -0.1110 0.2266 1.1220 0.081 Uiso 1 1 calc R . .
C8 C -0.0161(4) 0.2939(3) 0.6581(2) 0.0500(6) Uani 1 1 d . . .
C9 C 0.0861(4) 0.1859(3) 0.6191(3) 0.0543(7) Uani 1 1 d . . .
C10 C 0.1631(4) 0.2666(3) 0.4979(2) 0.0514(7) Uani 1 1 d . . .
C11 C 0.2386(4) 0.1668(3) 0.4392(3) 0.0552(7) Uani 1 1 d . . .
C12 C 0.2936(3) 0.2477(3) 0.3139(2) 0.0443(6) Uani 1 1 d . . .
C13 C 0.4110(4) 0.1921(3) 0.2485(2) 0.0497(6) Uani 1 1 d . . .
C14 C 0.4220(4) 0.3024(3) 0.1329(2) 0.0520(7) Uani 1 1 d . . .
C15 C 0.3125(4) 0.4255(3) 0.1258(2) 0.0518(7) Uani 1 1 d . . .
C16 C 0.2332(3) 0.3933(3) 0.2369(2) 0.0455(6) Uani 1 1 d . . .
C12' C 0.6434(4) 0.3689(4) 0.3963(3) 0.0635(9) Uani 1 1 d . . .
C13' C 0.5675(4) 0.5121(4) 0.3393(3) 0.0594(8) Uani 1 1 d . . .
C14' C 0.6298(4) 0.5680(3) 0.2233(3) 0.0552(7) Uani 1 1 d . . .
C15' C 0.7451(3) 0.4584(3) 0.2097(3) 0.0522(7) Uani 1 1 d . . .
C16' C 0.7541(4) 0.3345(4) 0.3157(3) 0.0564(7) Uani 1 1 d . . .
H3 H -0.411(3) 0.064(3) 0.891(2) 0.026(7) Uiso 1 1 d . . .
H6 H 0.067(4) 0.275(3) 0.860(2) 0.046(7) Uiso 1 1 d . . .
H8A H 0.055(3) 0.367(3) 0.664(2) 0.046(7) Uiso 1 1 d . . .
H8B H -0.103(4) 0.347(3) 0.605(2) 0.051(8) Uiso 1 1 d . . .
H9A H 0.168(4) 0.135(3) 0.672(3) 0.063(9) Uiso 1 1 d . . .
H9B H 0.009(4) 0.111(4) 0.618(3) 0.073(9) Uiso 1 1 d . . .
H10A H 0.246(4) 0.326(3) 0.506(2) 0.056(8) Uiso 1 1 d . . .
H10B H 0.067(4) 0.338(3) 0.442(3) 0.071(9) Uiso 1 1 d . . .
H11A H 0.336(4) 0.101(3) 0.487(3) 0.062(9) Uiso 1 1 d . . .
H11B H 0.160(4) 0.101(3) 0.437(3) 0.069(9) Uiso 1 1 d . . .
H13 H 0.465(4) 0.105(3) 0.277(2) 0.053(8) Uiso 1 1 d . . .
H14 H 0.496(4) 0.290(3) 0.074(3) 0.060(8) Uiso 1 1 d . . .
H15 H 0.298(4) 0.516(3) 0.061(3) 0.061(8) Uiso 1 1 d . . .
H16 H 0.160(3) 0.456(3) 0.255(2) 0.041(7) Uiso 1 1 d . . .
H12' H 0.624(4) 0.318(3) 0.457(3) 0.061(10) Uiso 1 1 d . . .
H13' H 0.491(5) 0.560(4) 0.367(3) 0.078(10) Uiso 1 1 d . . .
H14' H 0.598(4) 0.658(3) 0.166(3) 0.058(8) Uiso 1 1 d . . .
H15' H 0.803(4) 0.466(3) 0.145(2) 0.051(7) Uiso 1 1 d . . .
H16' H 0.813(4) 0.253(3) 0.326(2) 0.047(8) Uiso 1 1 d . . .

loop_
_atom_site_aniso_label
_atom_site_aniso_U_11
_atom_site_aniso_U_22
_atom_site_aniso_U_33
_atom_site_aniso_U_23
_atom_site_aniso_U_13
_atom_site_aniso_U_12
Fe1 0.0348(2) 0.0484(2) 0.0326(2) -0.01820(16) 0.00388(13) -0.01058(14)
N1 0.0463(11) 0.0454(11) 0.0384(11) -0.0147(9) 0.0141(9) -0.0188(9)
N3 0.0328(11) 0.0508(12) 0.0401(12) -0.0147(9) 0.0086(9) -0.0173(10)
O2 0.0632(12) 0.0665(12) 0.0368(10) -0.0150(9) 0.0038(8) -0.0251(10)
O4 0.0426(10) 0.0776(13) 0.0374(9) -0.0191(9) 0.0125(8) -0.0213(9)
C2 0.0444(13) 0.0404(13) 0.0388(13) -0.0125(10) 0.0079(11) -0.0112(10)
C4 0.0322(12) 0.0411(12) 0.0401(13) -0.0160(10) 0.0063(10) -0.0034(10)
C5 0.0367(12) 0.0373(12) 0.0428(13) -0.0161(10) 0.0057(10) -0.0058(9)
C6 0.0372(13) 0.0407(13) 0.0506(15) -0.0174(11) 0.0069(11) -0.0147(11)
C7 0.0536(16) 0.0616(17) 0.0524(16) -0.0258(13) 0.0006(12) -0.0142(13)
C8 0.0561(17) 0.0496(15) 0.0392(14) -0.0094(12) 0.0157(13) -0.0211(14)
C9 0.0585(18) 0.0567(17) 0.0418(15) -0.0111(13) 0.0167(13) -0.0154(15)
C10 0.0520(16) 0.0582(16) 0.0429(15) -0.0160(13) 0.0152(12) -0.0204(14)
C11 0.0614(18) 0.0515(16) 0.0483(16) -0.0130(13) 0.0166(14) -0.0155(15)
C12 0.0415(13) 0.0500(14) 0.0436(14) -0.0187(12) 0.0078(11) -0.0157(11)
C13 0.0528(16) 0.0501(16) 0.0550(16) -0.0285(14) 0.0077(13) -0.0155(13)
C14 0.0522(16) 0.0755(19) 0.0424(15) -0.0357(14) 0.0097(12) -0.0228(14)
C15 0.0495(15) 0.0671(18) 0.0358(14) -0.0146(13) -0.0043(11) -0.0168(14)
C16 0.0348(13) 0.0579(16) 0.0434(14) -0.0185(13) 0.0015(11) -0.0083(12)
C12' 0.0604(19) 0.095(3) 0.0356(16) -0.0232(17) -0.0034(14) -0.0227(18)
C13' 0.0527(17) 0.079(2) 0.068(2) -0.0509(18) 0.0045(15) -0.0120(15)
C14' 0.0510(16) 0.0538(17) 0.0656(19) -0.0260(15) -0.0007(14) -0.0192(13)
C15' 0.0378(14) 0.0737(19) 0.0525(17) -0.0305(15) 0.0109(12) -0.0189(13)
C16' 0.0403(15) 0.067(2) 0.0650(19) -0.0298(16) -0.0103(13) 0.0001(13)

loop_
_atom_type_symbol
_atom_type_description
_atom_type_scat_dispersion_real
_atom_type_scat_dispersion_imag
_atom_type_scat_source
C C 0.0033 0.0016 'International Tables Vol C Tables 4.2.6.8 and 6.1.1.4'
H H 0.0000 0.0000 'International Tables Vol C Tables 4.2.6.8 and 6.1.1.4'
Fe Fe 0.3463 0.8444 'International Tables Vol C Tables 4.2.6.8 and 6.1.1.4'
N N 0.0061 0.0033 'International Tables Vol C Tables 4.2.6.8 and 6.1.1.4'
O O 0.0106 0.0060 'International Tables Vol C Tables 4.2.6.8 and 6.1.1.4'

loop_
_geom_angle_atom_site_label_1
_geom_angle_atom_site_label_2
_geom_angle_atom_site_label_3
_geom_angle
_geom_angle_site_symmetry_1
_geom_angle_site_symmetry_3
_geom_angle_publ_flag
C12' Fe1 C16' 40.92(13) . . ?
C12' Fe1 C14 153.60(15) . . ?
C16' Fe1 C14 119.03(13) . . ?
C12' Fe1 C15 164.89(14) . . ?
C16' Fe1 C15 152.95(12) . . ?
C14 Fe1 C15 40.19(12) . . ?
C12' Fe1 C16 127.14(12) . . ?
C16' Fe1 C16 164.75(11) . . ?
C14 Fe1 C16 68.02(11) . . ?
C15 Fe1 C16 40.69(11) . . ?
C12' Fe1 C15' 67.76(13) . . ?
C16' Fe1 C15' 40.12(12) . . ?
C14 Fe1 C15' 108.39(11) . . ?
C15 Fe1 C15' 119.74(12) . . ?
C16 Fe1 C15' 153.96(12) . . ?
C12' Fe1 C14' 67.58(14) . . ?
C16' Fe1 C14' 67.86(13) . . ?
C14 Fe1 C14' 127.46(12) . . ?
C15 Fe1 C14' 108.81(12) . . ?
C16 Fe1 C14' 120.04(12) . . ?
C15' Fe1 C14' 40.29(12) . . ?
C12' Fe1 C13' 40.05(14) . . ?
C16' Fe1 C13' 68.14(13) . . ?
C14 Fe1 C13' 164.94(13) . . ?
C15 Fe1 C13' 127.81(13) . . ?
C16 Fe1 C13' 108.62(12) . . ?
C15' Fe1 C13' 67.75(12) . . ?
C14' Fe1 C13' 40.31(12) . . ?
C12' Fe1 C13 119.26(14) . . ?
C16' Fe1 C13 107.77(13) . . ?
C14 Fe1 C13 40.82(11) . . ?
C15 Fe1 C13 68.11(12) . . ?
C16 Fe1 C13 67.93(12) . . ?
C15' Fe1 C13 127.29(12) . . ?
C14' Fe1 C13 164.99(12) . . ?
C13' Fe1 C13 153.07(13) . . ?
C12' Fe1 C12 107.70(12) . . ?
C16' Fe1 C12 126.68(12) . . ?
C14 Fe1 C12 68.53(10) . . ?
C15 Fe1 C12 68.60(11) . . ?
C16 Fe1 C12 40.68(10) . . ?
C15' Fe1 C12 164.26(11) . . ?
C14' Fe1 C12 153.62(12) . . ?
C13' Fe1 C12 119.22(12) . . ?
C13 Fe1 C12 40.45(10) . . ?
C6 N1 C2 121.2(2) . . ?
C6 N1 C8 120.7(2) . . ?
C2 N1 C8 118.1(2) . . ?
C4 N3 C2 127.8(2) . . ?
C4 N3 H3 114.5(19) . . ?
C2 N3 H3 117.6(19) . . ?
O2 C2 N1 123.7(2) . . ?
O2 C2 N3 122.6(2) . . ?
N1 C2 N3 113.8(2) . . ?
O4 C4 N3 120.6(2) . . ?
O4 C4 C5 124.1(2) . . ?
N3 C4 C5 115.3(2) . . ?
C6 C5 C4 117.3(2) . . ?
C6 C5 C7 123.8(2) . . ?
C4 C5 C7 118.9(2) . . ?
C5 C6 N1 124.5(2) . . ?
C5 C6 H6 123.4(17) . . ?
N1 C6 H6 112.1(17) . . ?
C5 C7 H7A 109.5 . . ?
C5 C7 H7B 109.5 . . ?
H7A C7 H7B 109.5 . . ?
C5 C7 H7C 109.5 . . ?
H7A C7 H7C 109.5 . . ?
H7B C7 H7C 109.5 . . ?
N1 C8 C9 113.9(2) . . ?
N1 C8 H8A 107.0(15) . . ?
C9 C8 H8A 112.5(15) . . ?
N1 C8 H8B 106.6(17) . . ?
C9 C8 H8B 111.4(17) . . ?
H8A C8 H8B 105(2) . . ?
C8 C9 C10 110.1(2) . . ?
C8 C9 H9A 110(2) . . ?
C10 C9 H9A 112(2) . . ?
C8 C9 H9B 109.3(19) . . ?
C10 C9 H9B 111.1(18) . . ?
H9A C9 H9B 104(3) . . ?
C11 C10 C9 114.7(2) . . ?
C11 C10 H10A 111.0(18) . . ?
C9 C10 H10A 107.9(18) . . ?
C11 C10 H10B 107.9(17) . . ?
C9 C10 H10B 109.7(17) . . ?
H10A C10 H10B 105(2) . . ?
C12 C11 C10 114.2(2) . . ?
C12 C11 H11A 111.3(17) . . ?
C10 C11 H11A 110.3(17) . . ?
C12 C11 H11B 106(2) . . ?
C10 C11 H11B 112.3(19) . . ?
H11A C11 H11B 102(3) . . ?
C13 C12 C16 106.7(2) . . ?
C13 C12 C11 126.7(3) . . ?
C16 C12 C11 126.6(2) . . ?
C13 C12 Fe1 69.15(14) . . ?
C16 C12 Fe1 68.90(14) . . ?
C11 C12 Fe1 128.27(19) . . ?
C12 C13 C14 108.5(3) . . ?
C12 C13 Fe1 70.40(15) . . ?
C14 C13 Fe1 69.30(15) . . ?
C12 C13 H13 123.8(19) . . ?
C14 C13 H13 127.7(19) . . ?
Fe1 C13 H13 126.4(18) . . ?
C15 C14 C13 108.2(2) . . ?
C15 C14 Fe1 70.00(15) . . ?
C13 C14 Fe1 69.88(15) . . ?
C15 C14 H14 128.5(17) . . ?
C13 C14 H14 123.3(17) . . ?
Fe1 C14 H14 124.7(17) . . ?
C14 C15 C16 108.0(2) . . ?
C14 C15 Fe1 69.81(15) . . ?
C16 C15 Fe1 69.71(15) . . ?
C14 C15 H15 126.5(18) . . ?
C16 C15 H15 125.4(18) . . ?
Fe1 C15 H15 123.4(18) . . ?
C15 C16 C12 108.6(2) . . ?
C15 C16 Fe1 69.59(15) . . ?
C12 C16 Fe1 70.42(14) . . ?
C15 C16 H16 125.0(16) . . ?
C12 C16 H16 126.4(16) . . ?
Fe1 C16 H16 124.8(16) . . ?
C13' C12' C16' 108.4(3) . . ?
C13' C12' Fe1 70.42(17) . . ?
C16' C12' Fe1 69.63(17) . . ?
C13' C12' H12' 125(3) . . ?
C16' C12' H12' 126(3) . . ?
Fe1 C12' H12' 123(3) . . ?
C12' C13' C14' 107.9(3) . . ?
C12' C13' Fe1 69.52(17) . . ?
C14' C13' Fe1 69.82(16) . . ?
C12' C13' H13' 128(2) . . ?
C14' C13' H13' 124(2) . . ?
Fe1 C13' H13' 124(2) . . ?
C15' C14' C13' 108.0(3) . . ?
C15' C14' Fe1 69.78(16) . . ?
C13' C14' Fe1 69.88(16) . . ?
C15' C14' H14' 125.9(18) . . ?
C13' C14' H14' 126.1(18) . . ?
Fe1 C14' H14' 124.4(18) . . ?
C16' C15' C14' 108.5(3) . . ?
C16' C15' Fe1 69.69(16) . . ?
C14' C15' Fe1 69.93(15) . . ?
C16' C15' H15' 125.4(18) . . ?
C14' C15' H15' 126.1(18) . . ?
Fe1 C15' H15' 126.0(18) . . ?
C15' C16' C12' 107.3(3) . . ?
C15' C16' Fe1 70.19(16) . . ?
C12' C16' Fe1 69.45(17) . . ?
C15' C16' H16' 124.6(18) . . ?
C12' C16' H16' 128.1(18) . . ?
Fe1 C16' H16' 123.4(18) . . ?

loop_
_geom_bond_atom_site_label_1
_geom_bond_atom_site_label_2
_geom_bond_distance
_geom_bond_site_symmetry_2
_geom_bond_publ_flag
Fe1 C12' 2.027(3) . ?
Fe1 C16' 2.030(3) . ?
Fe1 C14 2.032(3) . ?
Fe1 C15 2.034(3) . ?
Fe1 C16 2.036(3) . ?
Fe1 C15' 2.036(3) . ?
Fe1 C14' 2.038(3) . ?
Fe1 C13' 2.039(3) . ?
Fe1 C13 2.039(3) . ?
Fe1 C12 2.056(2) . ?
N1 C6 1.367(3) . ?
N1 C2 1.375(3) . ?
N1 C8 1.481(3) . ?
N3 C4 1.369(3) . ?
N3 C2 1.380(3) . ?
N3 H3 0.71(2) . ?
O2 C2 1.209(3) . ?
O4 C4 1.230(3) . ?
C4 C5 1.441(3) . ?
C5 C6 1.342(3) . ?
C5 C7 1.495(3) . ?
C6 H6 0.89(3) . ?
C7 H7A 0.9600 . ?
C7 H7B 0.9600 . ?
C7 H7C 0.9600 . ?
C8 C9 1.497(4) . ?
C8 H8A 0.95(3) . ?
C8 H8B 0.91(3) . ?
C9 C10 1.523(4) . ?
C9 H9A 0.88(3) . ?
C9 H9B 0.97(3) . ?
C10 C11 1.509(4) . ?
C10 H10A 0.91(3) . ?
C10 H10B 1.03(3) . ?
C11 C12 1.505(4) . ?
C11 H11A 0.98(3) . ?
C11 H11B 0.91(3) . ?
C12 C13 1.416(4) . ?
C12 C16 1.422(4) . ?
C13 C14 1.420(4) . ?
C13 H13 0.87(3) . ?
C14 C15 1.397(4) . ?
C14 H14 0.95(3) . ?
C15 C16 1.415(4) . ?
C15 H15 0.94(3) . ?
C16 H16 0.89(2) . ?
C12' C13' 1.393(5) . ?
C12' C16' 1.418(5) . ?
C12' H12' 0.74(3) . ?
C13' C14' 1.405(4) . ?
C13' H13' 0.87(3) . ?
C14' C15' 1.403(4) . ?
C14' H14' 0.91(3) . ?
C15' C16' 1.395(4) . ?
C15' H15' 0.89(3) . ?
C16' H16' 0.85(3) . ?

loop_
_geom_hbond_atom_site_label_D
_geom_hbond_atom_site_label_H
_geom_hbond_atom_site_label_A
_geom_hbond_distance_DH
_geom_hbond_distance_HA
_geom_hbond_distance_DA
_geom_hbond_angle_DHA
_geom_hbond_site_symmetry_A
N3 H3 O4 0.71(2) 2.14(3) 2.847(3) 175(3) 2_457
C14 H14 O4 0.95(3) 2.78(3) 3.424(4) 126(2) 1_654
C13 H13 O2 0.87(3) 2.73(3) 3.340(4) 129(2) 2_556
C12' H12' O2 0.74(3) 2.66(3) 3.363(4) 160(3) 1_655
C13' H13' O2 0.87(3) 2.74(3) 3.463(4) 141(3) 2_566
C7 H7B N1 0.96 2.80 3.705(4) 156.7 2_557

loop_
_geom_torsion_atom_site_label_1
_geom_torsion_atom_site_label_2
_geom_torsion_atom_site_label_3
_geom_torsion_atom_site_label_4
_geom_torsion
_geom_torsion_site_symmetry_1
_geom_torsion_site_symmetry_2
_geom_torsion_site_symmetry_3
_geom_torsion_site_symmetry_4
_geom_torsion_publ_flag
C6 N1 C2 O2 176.6(2) . . . . ?
C8 N1 C2 O2 -1.5(4) . . . . ?
C6 N1 C2 N3 -3.5(3) . . . . ?
C8 N1 C2 N3 178.5(2) . . . . ?
C4 N3 C2 O2 -178.4(2) . . . . ?
C4 N3 C2 N1 1.6(4) . . . . ?
C2 N3 C4 O4 -178.1(2) . . . . ?
C2 N3 C4 C5 2.0(4) . . . . ?
O4 C4 C5 C6 176.4(2) . . . . ?
N3 C4 C5 C6 -3.7(3) . . . . ?
O4 C4 C5 C7 -4.0(4) . . . . ?
N3 C4 C5 C7 176.0(2) . . . . ?
C4 C5 C6 N1 2.0(4) . . . . ?
C7 C5 C6 N1 -177.6(2) . . . . ?
C2 N1 C6 C5 1.8(4) . . . . ?
C8 N1 C6 C5 179.8(2) . . . . ?
C6 N1 C8 C9 101.6(3) . . . . ?
C2 N1 C8 C9 -80.4(3) . . . . ?
N1 C8 C9 C10 177.3(2) . . . . ?
C8 C9 C10 C11 -168.7(3) . . . . ?
C9 C10 C11 C12 172.8(3) . . . . ?
C10 C11 C12 C13 160.7(3) . . . . ?
C10 C11 C12 C16 -21.4(4) . . . . ?
C10 C11 C12 Fe1 69.4(4) . . . . ?
C12' Fe1 C12 C13 -114.6(2) . . . . ?
C16' Fe1 C12 C13 -73.3(2) . . . . ?
C14 Fe1 C12 C13 37.61(18) . . . . ?
C15 Fe1 C12 C13 80.94(19) . . . . ?
C16 Fe1 C12 C13 118.4(2) . . . . ?
C15' Fe1 C12 C13 -44.0(4) . . . . ?
C14' Fe1 C12 C13 170.3(2) . . . . ?
C13' Fe1 C12 C13 -156.70(18) . . . . ?
C12' Fe1 C12 C16 126.95(18) . . . . ?
C16' Fe1 C12 C16 168.24(16) . . . . ?
C14 Fe1 C12 C16 -80.82(17) . . . . ?
C15 Fe1 C12 C16 -37.50(16) . . . . ?
C15' Fe1 C12 C16 -162.5(4) . . . . ?
C14' Fe1 C12 C16 51.9(3) . . . . ?
C13' Fe1 C12 C16 84.86(19) . . . . ?
C13 Fe1 C12 C16 -118.4(2) . . . . ?
C12' Fe1 C12 C11 6.4(3) . . . . ?
C16' Fe1 C12 C11 47.6(3) . . . . ?
C14 Fe1 C12 C11 158.6(3) . . . . ?
C15 Fe1 C12 C11 -158.1(3) . . . . ?
C16 Fe1 C12 C11 -120.6(3) . . . . ?
C15' Fe1 C12 C11 76.9(5) . . . . ?
C14' Fe1 C12 C11 -68.7(4) . . . . ?
C13' Fe1 C12 C11 -35.7(3) . . . . ?
C13 Fe1 C12 C11 121.0(3) . . . . ?
C16 C12 C13 C14 -0.1(3) . . . . ?
C11 C12 C13 C14 178.1(3) . . . . ?
Fe1 C12 C13 C14 -59.00(18) . . . . ?
C16 C12 C13 Fe1 58.92(17) . . . . ?
C11 C12 C13 Fe1 -122.9(3) . . . . ?
C12' Fe1 C13 C12 83.1(2) . . . . ?
C16' Fe1 C13 C12 126.22(17) . . . . ?
C14 Fe1 C13 C12 -119.7(2) . . . . ?
C15 Fe1 C13 C12 -82.25(18) . . . . ?
C16 Fe1 C13 C12 -38.21(16) . . . . ?
C15' Fe1 C13 C12 166.29(15) . . . . ?
C14' Fe1 C13 C12 -163.2(4) . . . . ?
C13' Fe1 C13 C12 49.7(3) . . . . ?
C12' Fe1 C13 C14 -157.23(18) . . . . ?
C16' Fe1 C13 C14 -114.11(18) . . . . ?
C15 Fe1 C13 C14 37.42(17) . . . . ?
C16 Fe1 C13 C14 81.46(18) . . . . ?
C15' Fe1 C13 C14 -74.0(2) . . . . ?
C14' Fe1 C13 C14 -43.6(5) . . . . ?
C13' Fe1 C13 C14 169.3(3) . . . . ?
C12 Fe1 C13 C14 119.7(2) . . . . ?
C12 C13 C14 C15 -0.1(3) . . . . ?
Fe1 C13 C14 C15 -59.77(18) . . . . ?
C12 C13 C14 Fe1 59.68(18) . . . . ?
C12' Fe1 C14 C15 168.5(3) . . . . ?
C16' Fe1 C14 C15 -157.12(17) . . . . ?
C16 Fe1 C14 C15 37.88(16) . . . . ?
C15' Fe1 C14 C15 -114.60(17) . . . . ?
C14' Fe1 C14 C15 -73.9(2) . . . . ?
C13' Fe1 C14 C15 -42.0(5) . . . . ?
C13 Fe1 C14 C15 119.1(2) . . . . ?
C12 Fe1 C14 C15 81.83(17) . . . . ?
C12' Fe1 C14 C13 49.4(3) . . . . ?
C16' Fe1 C14 C13 83.8(2) . . . . ?
C15 Fe1 C14 C13 -119.1(2) . . . . ?
C16 Fe1 C14 C13 -81.23(18) . . . . ?
C15' Fe1 C14 C13 126.29(18) . . . . ?
C14' Fe1 C14 C13 167.01(17) . . . . ?
C13' Fe1 C14 C13 -161.2(4) . . . . ?
C12 Fe1 C14 C13 -37.28(17) . . . . ?
C13 C14 C15 C16 0.2(3) . . . . ?
Fe1 C14 C15 C16 -59.47(18) . . . . ?
C13 C14 C15 Fe1 59.70(18) . . . . ?
C12' Fe1 C15 C14 -160.2(5) . . . . ?
C16' Fe1 C15 C14 48.4(3) . . . . ?
C16 Fe1 C15 C14 -119.2(2) . . . . ?
C15' Fe1 C15 C14 83.51(19) . . . . ?
C14' Fe1 C15 C14 126.33(17) . . . . ?
C13' Fe1 C15 C14 167.27(16) . . . . ?
C13 Fe1 C15 C14 -37.99(16) . . . . ?
C12 Fe1 C15 C14 -81.66(17) . . . . ?
C12' Fe1 C15 C16 -41.0(5) . . . . ?
C16' Fe1 C15 C16 167.5(2) . . . . ?
C14 Fe1 C15 C16 119.2(2) . . . . ?
C15' Fe1 C15 C16 -157.34(17) . . . . ?
C14' Fe1 C15 C16 -114.52(18) . . . . ?
C13' Fe1 C15 C16 -73.6(2) . . . . ?
C13 Fe1 C15 C16 81.16(18) . . . . ?
C12 Fe1 C15 C16 37.50(16) . . . . ?
C14 C15 C16 C12 -0.3(3) . . . . ?
Fe1 C15 C16 C12 -59.81(17) . . . . ?
C14 C15 C16 Fe1 59.53(18) . . . . ?
C13 C12 C16 C15 0.2(3) . . . . ?
C11 C12 C16 C15 -178.0(3) . . . . ?
Fe1 C12 C16 C15 59.30(17) . . . . ?
C13 C12 C16 Fe1 -59.08(17) . . . . ?
C11 C12 C16 Fe1 122.7(3) . . . . ?
C12' Fe1 C16 C15 167.61(19) . . . . ?
C16' Fe1 C16 C15 -158.1(4) . . . . ?
C14 Fe1 C16 C15 -37.43(17) . . . . ?
C15' Fe1 C16 C15 49.7(3) . . . . ?
C14' Fe1 C16 C15 84.2(2) . . . . ?
C13' Fe1 C16 C15 126.91(19) . . . . ?
C13 Fe1 C16 C15 -81.62(19) . . . . ?
C12 Fe1 C16 C15 -119.6(2) . . . . ?
C12' Fe1 C16 C12 -72.8(2) . . . . ?
C16' Fe1 C16 C12 -38.4(5) . . . . ?
C14 Fe1 C16 C12 82.19(17) . . . . ?
C15 Fe1 C16 C12 119.6(2) . . . . ?
C15' Fe1 C16 C12 169.3(2) . . . . ?
C14' Fe1 C16 C12 -156.19(16) . . . . ?
C13' Fe1 C16 C12 -113.48(17) . . . . ?
C13 Fe1 C16 C12 37.99(16) . . . . ?
C16' Fe1 C12' C13' 119.3(3) . . . . ?
C14 Fe1 C12' C13' 168.1(2) . . . . ?
C15 Fe1 C12' C13' -41.3(6) . . . . ?
C16 Fe1 C12' C13' -73.8(2) . . . . ?
C15' Fe1 C12' C13' 81.4(2) . . . . ?
C14' Fe1 C12' C13' 37.70(19) . . . . ?
C13 Fe1 C12' C13' -157.17(18) . . . . ?
C12 Fe1 C12' C13' -114.63(19) . . . . ?
C14 Fe1 C12' C16' 48.9(4) . . . . ?
C15 Fe1 C12' C16' -160.6(4) . . . . ?
C16 Fe1 C12' C16' 166.91(18) . . . . ?
C15' Fe1 C12' C16' -37.85(19) . . . . ?
C14' Fe1 C12' C16' -81.6(2) . . . . ?
C13' Fe1 C12' C16' -119.3(3) . . . . ?
C13 Fe1 C12' C16' 83.6(2) . . . . ?
C12 Fe1 C12' C16' 126.1(2) . . . . ?
C16' C12' C13' C14' 0.0(3) . . . . ?
Fe1 C12' C13' C14' -59.52(19) . . . . ?
C16' C12' C13' Fe1 59.5(2) . . . . ?
C16' Fe1 C13' C12' -37.99(19) . . . . ?
C14 Fe1 C13' C12' -159.4(4) . . . . ?
C15 Fe1 C13' C12' 167.41(18) . . . . ?
C16 Fe1 C13' C12' 126.12(19) . . . . ?
C15' Fe1 C13' C12' -81.4(2) . . . . ?
C14' Fe1 C13' C12' -119.1(3) . . . . ?
C13 Fe1 C13' C12' 48.4(4) . . . . ?
C12 Fe1 C13' C12' 82.9(2) . . . . ?
C12' Fe1 C13' C14' 119.1(3) . . . . ?
C16' Fe1 C13' C14' 81.1(2) . . . . ?
C14 Fe1 C13' C14' -40.3(5) . . . . ?
C15 Fe1 C13' C14' -73.5(2) . . . . ?
C16 Fe1 C13' C14' -114.80(19) . . . . ?
C15' Fe1 C13' C14' 37.65(18) . . . . ?
C13 Fe1 C13' C14' 167.4(2) . . . . ?
C12 Fe1 C13' C14' -158.04(17) . . . . ?
C12' C13' C14' C15' -0.3(3) . . . . ?
Fe1 C13' C14' C15' -59.60(19) . . . . ?
C12' C13' C14' Fe1 59.3(2) . . . . ?
C12' Fe1 C14' C15' 81.6(2) . . . . ?
C16' Fe1 C14' C15' 37.19(18) . . . . ?
C14 Fe1 C14' C15' -73.2(2) . . . . ?
C15 Fe1 C14' C15' -114.11(18) . . . . ?
C16 Fe1 C14' C15' -157.37(16) . . . . ?
C13' Fe1 C14' C15' 119.0(3) . . . . ?
C13 Fe1 C14' C15' -38.6(6) . . . . ?
C12 Fe1 C14' C15' 166.3(2) . . . . ?
C12' Fe1 C14' C13' -37.47(19) . . . . ?
C16' Fe1 C14' C13' -81.9(2) . . . . ?
C14 Fe1 C14' C13' 167.76(19) . . . . ?
C15 Fe1 C14' C13' 126.8(2) . . . . ?
C16 Fe1 C14' C13' 83.6(2) . . . . ?
C15' Fe1 C14' C13' -119.0(3) . . . . ?
C13 Fe1 C14' C13' -157.7(4) . . . . ?
C12 Fe1 C14' C13' 47.3(3) . . . . ?
C13' C14' C15' C16' 0.4(3) . . . . ?
Fe1 C14' C15' C16' -59.21(19) . . . . ?
C13' C14' C15' Fe1 59.66(19) . . . . ?
C12' Fe1 C15' C16' 38.6(2) . . . . ?
C14 Fe1 C15' C16' -113.5(2) . . . . ?
C15 Fe1 C15' C16' -156.03(19) . . . . ?
C16 Fe1 C15' C16' 169.1(2) . . . . ?
C14' Fe1 C15' C16' 119.7(3) . . . . ?
C13' Fe1 C15' C16' 82.0(2) . . . . ?
C13 Fe1 C15' C16' -72.0(2) . . . . ?
C12 Fe1 C15' C16' -37.5(5) . . . . ?
C12' Fe1 C15' C14' -81.1(2) . . . . ?
C16' Fe1 C15' C14' -119.7(3) . . . . ?
C14 Fe1 C15' C14' 126.80(19) . . . . ?
C15 Fe1 C15' C14' 84.3(2) . . . . ?
C16 Fe1 C15' C14' 49.4(3) . . . . ?
C13' Fe1 C15' C14' -37.66(19) . . . . ?
C13 Fe1 C15' C14' 168.27(18) . . . . ?
C12 Fe1 C15' C14' -157.2(3) . . . . ?
C14' C15' C16' C12' -0.5(3) . . . . ?
Fe1 C15' C16' C12' -59.8(2) . . . . ?
C14' C15' C16' Fe1 59.36(19) . . . . ?
C13' C12' C16' C15' 0.3(3) . . . . ?
Fe1 C12' C16' C15' 60.29(19) . . . . ?
C13' C12' C16' Fe1 -60.0(2) . . . . ?
C12' Fe1 C16' C15' -118.2(3) . . . . ?
C14 Fe1 C16' C15' 84.3(2) . . . . ?
C15 Fe1 C16' C15' 50.9(4) . . . . ?
C16 Fe1 C16' C15' -161.5(4) . . . . ?
C14' Fe1 C16' C15' -37.34(18) . . . . ?
C13' Fe1 C16' C15' -81.0(2) . . . . ?
C13 Fe1 C16' C15' 127.37(18) . . . . ?
C12 Fe1 C16' C15' 168.11(16) . . . . ?
C14 Fe1 C16' C12' -157.5(2) . . . . ?
C15 Fe1 C16' C12' 169.0(3) . . . . ?
C16 Fe1 C16' C12' -43.4(5) . . . . ?
C15' Fe1 C16' C12' 118.2(3) . . . . ?
C14' Fe1 C16' C12' 80.8(2) . . . . ?
C13' Fe1 C16' C12' 37.2(2) . . . . ?
C13 Fe1 C16' C12' -114.4(2) . . . . ?
C12 Fe1 C16' C12' -73.7(2) . . . . ?
